data_2222886
loop_
_publ_author_name
'Asiri, Abdullah Mohamed'
'Ng, Seik Weng'

_publ_section_title
;
 (<i>E</i>)-4-(2,5-Dimethoxybenzylidene)-2-phenyl-1,3-oxazol-5(4<i>H</i>)-one
;
_journal_coeditor_code TK2485
_journal_issue 8
_journal_name_full 'Acta Crystallographica Section E'
_journal_page_first o1746
_journal_paper_doi 10.1107/S1600536809024593
_journal_volume 65
_journal_year 2009
_chemical_formula_iupac 'C18 H15 N O4'
_chemical_formula_moiety 'C18 H15 N O4'
_chemical_formula_sum 'C18 H15 N O4'
_chemical_formula_weight 309.31
_chemical_name_systematic
;
(<i>E</i>)-4-(2,5-Dimethoxybenzylidene)-2-phenyl-1,3-oxazol-5(4<i>H</i>)-one
;
_space_group_IT_number 2
_symmetry_cell_setting triclinic
_symmetry_space_group_name_Hall '-P 1'
_symmetry_space_group_name_H-M 'P -1'
_atom_sites_solution_hydrogens geom
_atom_sites_solution_primary direct
_atom_sites_solution_secondary difmap
_audit_creation_method SHELXL-97
_cell_angle_alpha 92.408(2)
_cell_angle_beta 89.780(2)
_cell_angle_gamma 109.589(2)
_cell_formula_units_Z 4
_cell_length_a 7.3893(2)
_cell_length_b 10.6747(3)
_cell_length_c 19.9788(5)
_cell_measurement_reflns_used 2608
_cell_measurement_temperature 140(2)
_cell_measurement_theta_max 27.5
_cell_measurement_theta_min 2.9
_cell_volume 1483.29(7)
_computing_cell_refinement 'SAINT (Bruker, 2008)'
_computing_data_collection 'APEX2 (Bruker, 2008)'
_computing_data_reduction 'SAINT (Bruker, 2008)'
_computing_molecular_graphics 'X-SEED (Barbour, 2001)'
_computing_publication_material 'publCIF (Westrip, 2009)'
_computing_structure_refinement 'SHELXL97 (Sheldrick, 2008)'
_computing_structure_solution 'SHELXS97 (Sheldrick, 2008)'
_diffrn_ambient_temperature 140(2)
_diffrn_measured_fraction_theta_full 0.981
_diffrn_measured_fraction_theta_max 0.981
_diffrn_measurement_device_type 'Bruker SMART APEX'
_diffrn_measurement_method \w
_diffrn_radiation_monochromator graphite
_diffrn_radiation_source 'fine-focus sealed tube'
_diffrn_radiation_type MoK\a
_diffrn_radiation_wavelength 0.71073
_diffrn_reflns_av_R_equivalents 0.029
_diffrn_reflns_av_sigmaI/netI 0.055
_diffrn_reflns_limit_h_max 9
_diffrn_reflns_limit_h_min -9
_diffrn_reflns_limit_k_max 13
_diffrn_reflns_limit_k_min -13
_diffrn_reflns_limit_l_max 24
_diffrn_reflns_limit_l_min -25
_diffrn_reflns_number 12194
_diffrn_reflns_theta_full 27.5
_diffrn_reflns_theta_max 27.5
_diffrn_reflns_theta_min 1.0
_diffrn_standards_decay_% 0
_diffrn_standards_interval_count 0
_diffrn_standards_interval_time 0
_diffrn_standards_number 0
_exptl_absorpt_coefficient_mu 0.099
_exptl_absorpt_correction_type none
_exptl_crystal_colour yellow-orange
_exptl_crystal_density_diffrn 1.385
_exptl_crystal_density_method 'not measured'
_exptl_crystal_description plate
_exptl_crystal_F_000 648
_exptl_crystal_size_max 0.35
_exptl_crystal_size_mid 0.25
_exptl_crystal_size_min 0.05
_refine_diff_density_max 0.25
_refine_diff_density_min -0.21
_refine_ls_extinction_method none
_refine_ls_goodness_of_fit_ref 1.02
_refine_ls_hydrogen_treatment constr
_refine_ls_matrix_type full
_refine_ls_number_parameters 419
_refine_ls_number_reflns 6674
_refine_ls_number_restraints 0
_refine_ls_restrained_S_all 1.02
_refine_ls_R_factor_all 0.080
_refine_ls_R_factor_gt 0.046
_refine_ls_shift/su_max 0.001
_refine_ls_shift/su_mean 0.001
_refine_ls_structure_factor_coef Fsqd
_refine_ls_weighting_details 'calc w=1/[\s^2^(Fo^2^)+(0.0549P)^2^+0.1872P] where P=(Fo^2^+2Fc^2^)/3'
_refine_ls_weighting_scheme calc
_refine_ls_wR_factor_gt 0.106
_refine_ls_wR_factor_ref 0.124
_reflns_number_gt 4460
_reflns_number_total 6674
_reflns_threshold_expression I>2\s(I)
_cod_data_source_file tk2485.cif
_cod_data_source_block I
_cod_depositor_comments
;
The following automatic conversions were performed:
'_symmetry_cell_setting' value 'Triclinic' changed to 'triclinic'
according to '/home/saulius/struct/CIF-dictionaries/cif_core.dic'
dictionary named 'cif_core.dic' version 2.4.1 from
2010-06-29.

'_exptl_absorpt_correction_type' value 'None' changed to
'none' according to '/home/saulius/struct/CIF-dictionaries/cif_core.dic'
dictionary named 'cif_core.dic' version 2.4.1 from 2010-06-29.

Automatic conversion script
Id: cif_fix_enum 1527 2010-12-29 10:47:43Z saulius 

The following automatic conversions were performed:

'_symmetry_cell_setting' value 'Triclinic' changed to 'triclinic'
according to /home/saulius/struct/CIF-dictionaries/cif_core.dic
dictionary named 'cif_core.dic' version 2.4.1 from
2010-06-29.

'_exptl_absorpt_correction_type' value 'None' changed to
'none' according to
/home/saulius/struct/CIF-dictionaries/cif_core.dic dictionary named
'cif_core.dic' version 2.4.1 from 2010-06-29.

Automatic conversion script
Id: cif_fix_values 1715 2011-07-08 13:25:40Z adriana 
;
_cod_database_code 2222886
_cod_database_fobs_code 2222886

loop_
_symmetry_equiv_pos_as_xyz
'x, y, z'
'-x, -y, -z'

loop_
_atom_site_type_symbol
_atom_site_label
_atom_site_fract_x
_atom_site_fract_y
_atom_site_fract_z
_atom_site_U_iso_or_equiv
_atom_site_adp_type
_atom_site_calc_flag
_atom_site_refinement_flags
_atom_site_occupancy
_atom_site_disorder_assembly
_atom_site_disorder_group
O O1 0.33728(19) 0.62721(13) 0.40379(6) 0.0310(3) Uani d . 1 . .
O O2 0.6638(2) 1.10751(14) 0.28431(7) 0.0382(4) Uani d . 1 . .
O O3 0.86578(18) 1.00629(12) 0.62162(6) 0.0263(3) Uani d . 1 . .
O O4 0.6850(2) 0.78813(14) 0.62357(7) 0.0377(4) Uani d . 1 . .
O O5 0.3182(2) 0.87366(13) -0.04754(6) 0.0305(3) Uani d . 1 . .
O O6 0.4181(2) 0.43230(14) -0.17481(7) 0.0365(4) Uani d . 1 . .
O O7 0.10590(18) 0.44231(12) 0.16427(6) 0.0256(3) Uani d . 1 . .
O O8 0.1178(2) 0.65709(13) 0.16969(6) 0.0333(3) Uani d . 1 . .
N N1 0.8113(2) 1.05526(14) 0.51618(7) 0.0226(3) Uani d . 1 . .
N N2 0.1863(2) 0.41791(15) 0.05614(7) 0.0231(3) Uani d . 1 . .
C C1 0.4144(3) 0.74516(19) 0.37318(9) 0.0254(4) Uani d . 1 . .
C C2 0.3736(3) 0.7636(2) 0.30708(9) 0.0293(4) Uani d . 1 . .
H H2 0.2871 0.6922 0.2810 0.035 Uiso calc R 1 . .
C C3 0.4585(3) 0.8855(2) 0.27937(9) 0.0319(5) Uani d . 1 . .
H H3 0.4295 0.8974 0.2343 0.038 Uiso calc R 1 . .
C C4 0.5857(3) 0.99073(19) 0.31638(9) 0.0286(4) Uani d . 1 . .
C C5 0.6260(3) 0.97409(19) 0.38221(9) 0.0247(4) Uani d . 1 . .
H H5 0.7120 1.0466 0.4078 0.030 Uiso calc R 1 . .
C C6 0.5414(3) 0.85146(18) 0.41178(9) 0.0223(4) Uani d . 1 . .
C C7 0.2236(3) 0.5148(2) 0.36339(11) 0.0389(5) Uani d . 1 . .
H H7A 0.1896 0.4348 0.3896 0.058 Uiso calc R 1 . .
H H7B 0.2971 0.5031 0.3241 0.058 Uiso calc R 1 . .
H H7C 0.1061 0.5294 0.3487 0.058 Uiso calc R 1 . .
C C8 0.7886(3) 1.2170(2) 0.32279(10) 0.0376(5) Uani d . 1 . .
H H8A 0.8295 1.2958 0.2956 0.056 Uiso calc R 1 . .
H H8B 0.9015 1.1959 0.3370 0.056 Uiso calc R 1 . .
H H8C 0.7209 1.2349 0.3624 0.056 Uiso calc R 1 . .
C C9 0.5850(3) 0.83215(18) 0.48039(9) 0.0229(4) Uani d . 1 . .
H H9 0.5230 0.7457 0.4963 0.028 Uiso calc R 1 . .
C C10 0.7022(3) 0.92109(18) 0.52466(9) 0.0227(4) Uani d . 1 . .
C C11 0.7383(3) 0.88791(19) 0.59291(9) 0.0257(4) Uani d . 1 . .
C C12 0.8990(3) 1.09834(18) 0.57233(8) 0.0218(4) Uani d . 1 . .
C C13 1.0307(3) 1.23148(18) 0.58871(9) 0.0230(4) Uani d . 1 . .
C C14 1.0778(3) 1.32452(19) 0.53919(10) 0.0302(4) Uani d . 1 . .
H H14 1.0184 1.3021 0.4962 0.036 Uiso calc R 1 . .
C C15 1.2108(3) 1.4497(2) 0.55242(11) 0.0357(5) Uani d . 1 . .
H H15 1.2436 1.5130 0.5185 0.043 Uiso calc R 1 . .
C C16 1.2964(3) 1.4825(2) 0.61529(11) 0.0346(5) Uani d . 1 . .
H H16 1.3898 1.5678 0.6241 0.042 Uiso calc R 1 . .
C C17 1.2466(3) 1.3922(2) 0.66500(10) 0.0330(5) Uani d . 1 . .
H H17 1.3029 1.4164 0.7084 0.040 Uiso calc R 1 . .
C C18 1.1146(3) 1.26620(19) 0.65212(9) 0.0279(4) Uani d . 1 . .
H H18 1.0815 1.2037 0.6864 0.033 Uiso calc R 1 . .
C C19 0.3386(3) 0.76448(19) -0.08112(9) 0.0257(4) Uani d . 1 . .
C C20 0.3947(3) 0.7645(2) -0.14757(9) 0.0291(4) Uani d . 1 . .
H H20 0.4177 0.8421 -0.1725 0.035 Uiso calc R 1 . .
C C21 0.4172(3) 0.6517(2) -0.17748(9) 0.0306(5) Uani d . 1 . .
H H21 0.4555 0.6521 -0.2229 0.037 Uiso calc R 1 . .
C C22 0.3841(3) 0.5380(2) -0.14169(9) 0.0281(4) Uani d . 1 . .
C C23 0.3232(3) 0.53509(19) -0.07638(9) 0.0257(4) Uani d . 1 . .
H H23 0.2973 0.4559 -0.0526 0.031 Uiso calc R 1 . .
C C24 0.2991(3) 0.64866(18) -0.04463(9) 0.0235(4) Uani d . 1 . .
C C25 0.3610(3) 0.99354(19) -0.08297(10) 0.0335(5) Uani d . 1 . .
H H25A 0.3484 1.0648 -0.0527 0.050 Uiso calc R 1 . .
H H25B 0.2713 0.9792 -0.1208 0.050 Uiso calc R 1 . .
H H25C 0.4928 1.0189 -0.0996 0.050 Uiso calc R 1 . .
C C26 0.3406(3) 0.3058(2) -0.14667(11) 0.0375(5) Uani d . 1 . .
H H26A 0.3596 0.2376 -0.1776 0.056 Uiso calc R 1 . .
H H26B 0.2030 0.2861 -0.1390 0.056 Uiso calc R 1 . .
H H26C 0.4059 0.3063 -0.1040 0.056 Uiso calc R 1 . .
C C27 0.2365(3) 0.64931(19) 0.02420(9) 0.0250(4) Uani d . 1 . .
H H27 0.2280 0.7313 0.0416 0.030 Uiso calc R 1 . .
C C28 0.1887(3) 0.54878(18) 0.06689(9) 0.0229(4) Uani d . 1 . .
C C29 0.1353(3) 0.56526(19) 0.13700(9) 0.0255(4) Uani d . 1 . .
C C30 0.1396(3) 0.36291(18) 0.11257(8) 0.0224(4) Uani d . 1 . .
C C31 0.1247(3) 0.22752(18) 0.12781(9) 0.0235(4) Uani d . 1 . .
C C32 0.1394(3) 0.14044(19) 0.07566(9) 0.0272(4) Uani d . 1 . .
H H32 0.1534 0.1684 0.0308 0.033 Uiso calc R 1 . .
C C33 0.1334(3) 0.0136(2) 0.08943(10) 0.0312(5) Uani d . 1 . .
H H33 0.1422 -0.0464 0.0541 0.037 Uiso calc R 1 . .
C C34 0.1146(3) -0.0264(2) 0.15501(10) 0.0325(5) Uani d . 1 . .
H H34 0.1108 -0.1137 0.1643 0.039 Uiso calc R 1 . .
C C35 0.1013(3) 0.0595(2) 0.20680(10) 0.0340(5) Uani d . 1 . .
H H35 0.0894 0.0316 0.2516 0.041 Uiso calc R 1 . .
C C36 0.1054(3) 0.1865(2) 0.19328(10) 0.0301(4) Uani d . 1 . .
H H36B 0.0950 0.2456 0.2288 0.036 Uiso calc R 1 . .

loop_
_atom_site_aniso_label
_atom_site_aniso_U_11
_atom_site_aniso_U_22
_atom_site_aniso_U_33
_atom_site_aniso_U_12
_atom_site_aniso_U_13
_atom_site_aniso_U_23
O1 0.0311(8) 0.0234(7) 0.0329(7) 0.0022(6) -0.0059(6) -0.0049(6)
O2 0.0464(9) 0.0380(9) 0.0277(7) 0.0101(7) -0.0024(6) 0.0087(6)
O3 0.0310(7) 0.0217(7) 0.0221(6) 0.0032(6) -0.0041(5) 0.0010(5)
O4 0.0487(9) 0.0254(8) 0.0309(8) 0.0012(7) -0.0068(7) 0.0067(6)
O5 0.0376(8) 0.0238(7) 0.0299(7) 0.0094(6) 0.0004(6) 0.0072(6)
O6 0.0440(9) 0.0334(8) 0.0300(8) 0.0108(7) 0.0050(6) -0.0014(6)
O7 0.0309(7) 0.0246(7) 0.0213(6) 0.0094(6) -0.0002(5) 0.0011(5)
O8 0.0471(9) 0.0265(8) 0.0269(7) 0.0135(7) -0.0043(6) -0.0043(6)
N1 0.0245(8) 0.0190(8) 0.0235(8) 0.0061(7) 0.0005(6) -0.0001(6)
N2 0.0233(8) 0.0229(8) 0.0229(8) 0.0072(7) -0.0025(6) 0.0021(6)
C1 0.0245(10) 0.0255(10) 0.0271(10) 0.0099(9) 0.0007(8) -0.0029(8)
C2 0.0278(10) 0.0351(12) 0.0251(10) 0.0120(9) -0.0052(8) -0.0089(8)
C3 0.0358(12) 0.0434(13) 0.0196(9) 0.0178(10) -0.0037(8) -0.0014(9)
C4 0.0335(11) 0.0301(11) 0.0252(10) 0.0144(9) 0.0013(8) 0.0039(8)
C5 0.0248(10) 0.0258(10) 0.0234(9) 0.0088(8) -0.0012(7) -0.0026(8)
C6 0.0208(9) 0.0247(10) 0.0226(9) 0.0096(8) 0.0009(7) -0.0010(7)
C7 0.0361(12) 0.0265(11) 0.0477(13) 0.0036(10) -0.0088(10) -0.0112(10)
C8 0.0441(13) 0.0316(12) 0.0355(12) 0.0099(11) 0.0034(10) 0.0078(9)
C9 0.0232(10) 0.0203(10) 0.0248(9) 0.0067(8) 0.0022(7) -0.0001(7)
C10 0.0241(10) 0.0216(10) 0.0228(9) 0.0083(8) 0.0016(7) -0.0001(7)
C11 0.0280(10) 0.0224(10) 0.0249(9) 0.0061(9) -0.0032(8) -0.0004(8)
C12 0.0228(9) 0.0223(10) 0.0211(9) 0.0088(8) 0.0018(7) 0.0012(7)
C13 0.0207(9) 0.0212(10) 0.0264(9) 0.0063(8) -0.0003(7) -0.0031(7)
C14 0.0334(11) 0.0255(11) 0.0291(10) 0.0066(9) -0.0017(8) -0.0012(8)
C15 0.0388(12) 0.0239(11) 0.0402(12) 0.0045(10) 0.0039(9) 0.0040(9)
C16 0.0290(11) 0.0227(11) 0.0485(13) 0.0049(9) -0.0021(9) -0.0068(9)
C17 0.0305(11) 0.0292(11) 0.0373(11) 0.0087(9) -0.0109(9) -0.0088(9)
C18 0.0281(11) 0.0249(10) 0.0302(10) 0.0086(9) -0.0028(8) -0.0009(8)
C19 0.0240(10) 0.0255(10) 0.0259(10) 0.0059(8) -0.0061(8) 0.0032(8)
C20 0.0271(10) 0.0282(11) 0.0268(10) 0.0017(9) -0.0048(8) 0.0077(8)
C21 0.0268(11) 0.0377(12) 0.0211(10) 0.0022(9) -0.0015(8) 0.0029(8)
C22 0.0243(10) 0.0315(11) 0.0256(10) 0.0056(9) -0.0036(8) -0.0021(8)
C23 0.0226(10) 0.0253(10) 0.0261(10) 0.0035(8) -0.0030(7) 0.0032(8)
C24 0.0192(9) 0.0251(10) 0.0242(9) 0.0043(8) -0.0035(7) 0.0039(8)
C25 0.0352(12) 0.0254(11) 0.0399(12) 0.0088(9) -0.0002(9) 0.0107(9)
C26 0.0383(12) 0.0307(12) 0.0417(12) 0.0098(10) 0.0010(10) -0.0030(9)
C27 0.0267(10) 0.0231(10) 0.0252(9) 0.0084(8) -0.0057(8) 0.0011(8)
C28 0.0236(10) 0.0234(10) 0.0210(9) 0.0071(8) -0.0032(7) 0.0000(7)
C29 0.0262(10) 0.0236(10) 0.0245(9) 0.0053(8) -0.0052(7) 0.0011(8)
C30 0.0204(9) 0.0258(10) 0.0214(9) 0.0085(8) -0.0024(7) -0.0014(7)
C31 0.0202(9) 0.0236(10) 0.0263(9) 0.0066(8) -0.0011(7) 0.0034(8)
C32 0.0270(10) 0.0290(11) 0.0264(10) 0.0102(9) -0.0018(8) 0.0012(8)
C33 0.0288(11) 0.0288(11) 0.0367(11) 0.0111(9) -0.0057(8) -0.0045(9)
C34 0.0303(11) 0.0240(11) 0.0424(12) 0.0075(9) -0.0049(9) 0.0065(9)
C35 0.0385(12) 0.0321(12) 0.0299(11) 0.0088(10) 0.0007(9) 0.0098(9)
C36 0.0339(11) 0.0284(11) 0.0271(10) 0.0090(9) 0.0041(8) 0.0049(8)

loop_
_atom_type_symbol
_atom_type_description
_atom_type_scat_dispersion_real
_atom_type_scat_dispersion_imag
_atom_type_scat_source
C C 0.0033 0.0016 'International Tables Vol C Tables 4.2.6.8 and 6.1.1.4'
H H 0.0000 0.0000 'International Tables Vol C Tables 4.2.6.8 and 6.1.1.4'
N N 0.0061 0.0033 'International Tables Vol C Tables 4.2.6.8 and 6.1.1.4'
O O 0.0106 0.0060 'International Tables Vol C Tables 4.2.6.8 and 6.1.1.4'

loop_
_geom_angle_atom_site_label_1
_geom_angle_atom_site_label_2
_geom_angle_atom_site_label_3
_geom_angle_site_symmetry_1
_geom_angle_site_symmetry_3
_geom_angle
_geom_angle_publ_flag
C1 O1 C7 . . 117.44(15) ?
C4 O2 C8 . . 116.75(15) ?
C12 O3 C11 . . 105.55(13) ?
C19 O5 C25 . . 117.65(15) ?
C22 O6 C26 . . 117.31(15) ?
C30 O7 C29 . . 105.28(13) ?
C12 N1 C10 . . 105.88(15) ?
C30 N2 C28 . . 105.50(14) ?
O1 C1 C2 . . 123.37(17) ?
O1 C1 C6 . . 116.80(16) ?
C2 C1 C6 . . 119.82(18) ?
C3 C2 C1 . . 120.05(18) ?
C3 C2 H2 . . 120.0 ?
C1 C2 H2 . . 120.0 ?
C2 C3 C4 . . 120.91(18) ?
C2 C3 H3 . . 119.5 ?
C4 C3 H3 . . 119.5 ?
O2 C4 C5 . . 123.80(18) ?
O2 C4 C3 . . 116.59(17) ?
C5 C4 C3 . . 119.61(19) ?
C4 C5 C6 . . 120.76(17) ?
C4 C5 H5 . . 119.6 ?
C6 C5 H5 . . 119.6 ?
C5 C6 C1 . . 118.84(16) ?
C5 C6 C9 . . 121.28(16) ?
C1 C6 C9 . . 119.87(17) ?
O1 C7 H7A . . 109.5 ?
O1 C7 H7B . . 109.5 ?
H7A C7 H7B . . 109.5 ?
O1 C7 H7C . . 109.5 ?
H7A C7 H7C . . 109.5 ?
H7B C7 H7C . . 109.5 ?
O2 C8 H8A . . 109.5 ?
O2 C8 H8B . . 109.5 ?
H8A C8 H8B . . 109.5 ?
O2 C8 H8C . . 109.5 ?
H8A C8 H8C . . 109.5 ?
H8B C8 H8C . . 109.5 ?
C10 C9 C6 . . 128.36(18) ?
C10 C9 H9 . . 115.8 ?
C6 C9 H9 . . 115.8 ?
C9 C10 N1 . . 128.96(17) ?
C9 C10 C11 . . 123.11(17) ?
N1 C10 C11 . . 107.92(15) ?
O4 C11 O3 . . 121.15(16) ?
O4 C11 C10 . . 134.02(18) ?
O3 C11 C10 . . 104.83(15) ?
N1 C12 O3 . . 115.80(16) ?
N1 C12 C13 . . 127.03(16) ?
O3 C12 C13 . . 117.16(15) ?
C14 C13 C18 . . 119.62(17) ?
C14 C13 C12 . . 118.97(16) ?
C18 C13 C12 . . 121.38(17) ?
C15 C14 C13 . . 120.12(18) ?
C15 C14 H14 . . 119.9 ?
C13 C14 H14 . . 119.9 ?
C14 C15 C16 . . 119.8(2) ?
C14 C15 H15 . . 120.1 ?
C16 C15 H15 . . 120.1 ?
C17 C16 C15 . . 120.32(19) ?
C17 C16 H16 . . 119.8 ?
C15 C16 H16 . . 119.8 ?
C16 C17 C18 . . 120.28(18) ?
C16 C17 H17 . . 119.9 ?
C18 C17 H17 . . 119.9 ?
C17 C18 C13 . . 119.78(18) ?
C17 C18 H18 . . 120.1 ?
C13 C18 H18 . . 120.1 ?
O5 C19 C20 . . 123.37(17) ?
O5 C19 C24 . . 116.41(16) ?
C20 C19 C24 . . 120.22(17) ?
C21 C20 C19 . . 120.04(18) ?
C21 C20 H20 . . 120.0 ?
C19 C20 H20 . . 120.0 ?
C20 C21 C22 . . 120.46(18) ?
C20 C21 H21 . . 119.8 ?
C22 C21 H21 . . 119.8 ?
O6 C22 C23 . . 123.41(18) ?
O6 C22 C21 . . 116.33(17) ?
C23 C22 C21 . . 120.26(18) ?
C22 C23 C24 . . 120.47(18) ?
C22 C23 H23 . . 119.8 ?
C24 C23 H23 . . 119.8 ?
C19 C24 C23 . . 118.50(17) ?
C19 C24 C27 . . 119.58(16) ?
C23 C24 C27 . . 121.92(17) ?
O5 C25 H25A . . 109.5 ?
O5 C25 H25B . . 109.5 ?
H25A C25 H25B . . 109.5 ?
O5 C25 H25C . . 109.5 ?
H25A C25 H25C . . 109.5 ?
H25B C25 H25C . . 109.5 ?
O6 C26 H26A . . 109.5 ?
O6 C26 H26B . . 109.5 ?
H26A C26 H26B . . 109.5 ?
O6 C26 H26C . . 109.5 ?
H26A C26 H26C . . 109.5 ?
H26B C26 H26C . . 109.5 ?
C28 C27 C24 . . 128.61(17) ?
C28 C27 H27 . . 115.7 ?
C24 C27 H27 . . 115.7 ?
C27 C28 N2 . . 129.08(16) ?
C27 C28 C29 . . 122.81(16) ?
N2 C28 C29 . . 108.07(15) ?
O8 C29 O7 . . 121.70(17) ?
O8 C29 C28 . . 133.35(18) ?
O7 C29 C28 . . 104.95(15) ?
N2 C30 O7 . . 116.19(16) ?
N2 C30 C31 . . 126.59(16) ?
O7 C30 C31 . . 117.19(15) ?
C36 C31 C32 . . 119.94(17) ?
C36 C31 C30 . . 121.12(17) ?
C32 C31 C30 . . 118.87(16) ?
C33 C32 C31 . . 119.74(18) ?
C33 C32 H32 . . 120.1 ?
C31 C32 H32 . . 120.1 ?
C32 C33 C34 . . 119.89(19) ?
C32 C33 H33 . . 120.1 ?
C34 C33 H33 . . 120.1 ?
C35 C34 C33 . . 120.63(19) ?
C35 C34 H34 . . 119.7 ?
C33 C34 H34 . . 119.7 ?
C34 C35 C36 . . 119.79(19) ?
C34 C35 H35 . . 120.1 ?
C36 C35 H35 . . 120.1 ?
C35 C36 C31 . . 120.01(18) ?
C35 C36 H36B . . 120.0 ?
C31 C36 H36B . . 120.0 ?

loop_
_geom_bond_atom_site_label_1
_geom_bond_atom_site_label_2
_geom_bond_site_symmetry_2
_geom_bond_distance
_geom_bond_publ_flag
O1 C1 . 1.366(2) ?
O1 C7 . 1.430(2) ?
O2 C4 . 1.371(2) ?
O2 C8 . 1.419(2) ?
O3 C12 . 1.383(2) ?
O3 C11 . 1.399(2) ?
O4 C11 . 1.199(2) ?
O5 C19 . 1.372(2) ?
O5 C25 . 1.429(2) ?
O6 C22 . 1.378(2) ?
O6 C26 . 1.418(2) ?
O7 C30 . 1.383(2) ?
O7 C29 . 1.391(2) ?
O8 C29 . 1.198(2) ?
N1 C12 . 1.286(2) ?
N1 C10 . 1.405(2) ?
N2 C30 . 1.285(2) ?
N2 C28 . 1.399(2) ?
C1 C2 . 1.392(3) ?
C1 C6 . 1.408(2) ?
C2 C3 . 1.380(3) ?
C2 H2 . 0.9500 ?
C3 C4 . 1.385(3) ?
C3 H3 . 0.9500 ?
C4 C5 . 1.382(2) ?
C5 C6 . 1.402(3) ?
C5 H5 . 0.9500 ?
C6 C9 . 1.448(2) ?
C7 H7A . 0.9800 ?
C7 H7B . 0.9800 ?
C7 H7C . 0.9800 ?
C8 H8A . 0.9800 ?
C8 H8B . 0.9800 ?
C8 H8C . 0.9800 ?
C9 C10 . 1.348(2) ?
C9 H9 . 0.9500 ?
C10 C11 . 1.471(2) ?
C12 C13 . 1.453(3) ?
C13 C14 . 1.391(3) ?
C13 C18 . 1.393(2) ?
C14 C15 . 1.383(3) ?
C14 H14 . 0.9500 ?
C15 C16 . 1.386(3) ?
C15 H15 . 0.9500 ?
C16 C17 . 1.375(3) ?
C16 H16 . 0.9500 ?
C17 C18 . 1.386(3) ?
C17 H17 . 0.9500 ?
C18 H18 . 0.9500 ?
C19 C20 . 1.389(3) ?
C19 C24 . 1.406(3) ?
C20 C21 . 1.381(3) ?
C20 H20 . 0.9500 ?
C21 C22 . 1.384(3) ?
C21 H21 . 0.9500 ?
C22 C23 . 1.377(3) ?
C23 C24 . 1.408(3) ?
C23 H23 . 0.9500 ?
C24 C27 . 1.450(2) ?
C25 H25A . 0.9800 ?
C25 H25B . 0.9800 ?
C25 H25C . 0.9800 ?
C26 H26A . 0.9800 ?
C26 H26B . 0.9800 ?
C26 H26C . 0.9800 ?
C27 C28 . 1.351(2) ?
C27 H27 . 0.9500 ?
C28 C29 . 1.473(2) ?
C30 C31 . 1.457(2) ?
C31 C36 . 1.389(3) ?
C31 C32 . 1.395(2) ?
C32 C33 . 1.380(3) ?
C32 H32 . 0.9500 ?
C33 C34 . 1.387(3) ?
C33 H33 . 0.9500 ?
C34 C35 . 1.379(3) ?
C34 H34 . 0.9500 ?
C35 C36 . 1.384(3) ?
C35 H35 . 0.9500 ?
C36 H36B . 0.9500 ?

loop_
_geom_torsion_atom_site_label_1
_geom_torsion_atom_site_label_2
_geom_torsion_atom_site_label_3
_geom_torsion_atom_site_label_4
_geom_torsion_site_symmetry_1
_geom_torsion_site_symmetry_2
_geom_torsion_site_symmetry_3
_geom_torsion_site_symmetry_4
_geom_torsion
_geom_torsion_publ_flag
C7 O1 C1 C2 . . . . 6.1(3) ?
C7 O1 C1 C6 . . . . -173.82(16) ?
O1 C1 C2 C3 . . . . -179.40(17) ?
C6 C1 C2 C3 . . . . 0.5(3) ?
C1 C2 C3 C4 . . . . 0.3(3) ?
C8 O2 C4 C5 . . . . -1.9(3) ?
C8 O2 C4 C3 . . . . 177.74(17) ?
C2 C3 C4 O2 . . . . 179.50(16) ?
C2 C3 C4 C5 . . . . -0.9(3) ?
O2 C4 C5 C6 . . . . -179.69(17) ?
C3 C4 C5 C6 . . . . 0.7(3) ?
C4 C5 C6 C1 . . . . 0.0(3) ?
C4 C5 C6 C9 . . . . 178.98(17) ?
O1 C1 C6 C5 . . . . 179.25(15) ?
C2 C1 C6 C5 . . . . -0.6(3) ?
O1 C1 C6 C9 . . . . 0.3(2) ?
C2 C1 C6 C9 . . . . -179.61(17) ?
C5 C6 C9 C10 . . . . 0.9(3) ?
C1 C6 C9 C10 . . . . 179.88(18) ?
C6 C9 C10 N1 . . . . 0.4(3) ?
C6 C9 C10 C11 . . . . -178.41(17) ?
C12 N1 C10 C9 . . . . 179.93(18) ?
C12 N1 C10 C11 . . . . -1.09(19) ?
C12 O3 C11 O4 . . . . 178.61(18) ?
C12 O3 C11 C10 . . . . -0.44(18) ?
C9 C10 C11 O4 . . . . 1.1(3) ?
N1 C10 C11 O4 . . . . -177.9(2) ?
C9 C10 C11 O3 . . . . 180.00(16) ?
N1 C10 C11 O3 . . . . 0.94(19) ?
C10 N1 C12 O3 . . . . 0.9(2) ?
C10 N1 C12 C13 . . . . 179.58(16) ?
C11 O3 C12 N1 . . . . -0.3(2) ?
C11 O3 C12 C13 . . . . -179.11(15) ?
N1 C12 C13 C14 . . . . -2.9(3) ?
O3 C12 C13 C14 . . . . 175.82(16) ?
N1 C12 C13 C18 . . . . 179.07(18) ?
O3 C12 C13 C18 . . . . -2.2(2) ?
C18 C13 C14 C15 . . . . 1.6(3) ?
C12 C13 C14 C15 . . . . -176.45(17) ?
C13 C14 C15 C16 . . . . -0.4(3) ?
C14 C15 C16 C17 . . . . -1.4(3) ?
C15 C16 C17 C18 . . . . 1.9(3) ?
C16 C17 C18 C13 . . . . -0.7(3) ?
C14 C13 C18 C17 . . . . -1.1(3) ?
C12 C13 C18 C17 . . . . 176.95(17) ?
C25 O5 C19 C20 . . . . -1.3(3) ?
C25 O5 C19 C24 . . . . 178.80(16) ?
O5 C19 C20 C21 . . . . 178.28(17) ?
C24 C19 C20 C21 . . . . -1.8(3) ?
C19 C20 C21 C22 . . . . 0.0(3) ?
C26 O6 C22 C23 . . . . 16.6(3) ?
C26 O6 C22 C21 . . . . -164.31(17) ?
C20 C21 C22 O6 . . . . -177.32(17) ?
C20 C21 C22 C23 . . . . 1.8(3) ?
O6 C22 C23 C24 . . . . 177.30(17) ?
C21 C22 C23 C24 . . . . -1.8(3) ?
O5 C19 C24 C23 . . . . -178.26(16) ?
C20 C19 C24 C23 . . . . 1.9(3) ?
O5 C19 C24 C27 . . . . 1.3(2) ?
C20 C19 C24 C27 . . . . -178.60(16) ?
C22 C23 C24 C19 . . . . 0.0(3) ?
C22 C23 C24 C27 . . . . -179.57(17) ?
C19 C24 C27 C28 . . . . 178.73(18) ?
C23 C24 C27 C28 . . . . -1.7(3) ?
C24 C27 C28 N2 . . . . -0.2(3) ?
C24 C27 C28 C29 . . . . 177.19(17) ?
C30 N2 C28 C27 . . . . 177.07(19) ?
C30 N2 C28 C29 . . . . -0.60(19) ?
C30 O7 C29 O8 . . . . -179.66(17) ?
C30 O7 C29 C28 . . . . -0.32(17) ?
C27 C28 C29 O8 . . . . 2.0(3) ?
N2 C28 C29 O8 . . . . 179.8(2) ?
C27 C28 C29 O7 . . . . -177.27(16) ?
N2 C28 C29 O7 . . . . 0.58(18) ?
C28 N2 C30 O7 . . . . 0.4(2) ?
C28 N2 C30 C31 . . . . -177.57(17) ?
C29 O7 C30 N2 . . . . -0.1(2) ?
C29 O7 C30 C31 . . . . 178.13(15) ?
N2 C30 C31 C36 . . . . 168.82(18) ?
O7 C30 C31 C36 . . . . -9.2(3) ?
N2 C30 C31 C32 . . . . -8.1(3) ?
O7 C30 C31 C32 . . . . 173.89(15) ?
C36 C31 C32 C33 . . . . 0.4(3) ?
C30 C31 C32 C33 . . . . 177.37(17) ?
C31 C32 C33 C34 . . . . -0.6(3) ?
C32 C33 C34 C35 . . . . 0.1(3) ?
C33 C34 C35 C36 . . . . 0.5(3) ?
C34 C35 C36 C31 . . . . -0.6(3) ?
C32 C31 C36 C35 . . . . 0.2(3) ?
C30 C31 C36 C35 . . . . -176.72(18) ?
